data_1505285
loop_
_publ_author_name
'Li, Liwei'
'Clarkson, Guy J.'

_publ_section_title
;
 New bis(benzimidazole) cations for threading through dibenzo-24-crown-8.
;
_journal_issue 3
_journal_name_full 'Organic letters'
_journal_page_first 497
_journal_page_last 500
_journal_paper_doi 10.1021/ol062912x
_journal_volume 9
_journal_year 2007
_chemical_formula_sum 'C44 H54 Cl2 N6 O16'
_chemical_formula_weight 993.83
_chemical_name_systematic
; 
 ? 
;
_space_group_IT_number 14
_symmetry_cell_setting monoclinic
_symmetry_space_group_name_Hall '-P 2ybc'
_symmetry_space_group_name_H-M 'P 1 21/c 1'
_atom_sites_solution_hydrogens geom
_atom_sites_solution_primary direct
_atom_sites_solution_secondary difmap
_audit_creation_method SHELXL-97
_cell_angle_alpha 90.00
_cell_angle_beta 99.034(7)
_cell_angle_gamma 90.00
_cell_formula_units_Z 2
_cell_length_a 11.681(4)
_cell_length_b 14.113(4)
_cell_length_c 14.416(5)
_cell_measurement_reflns_used 5042
_cell_measurement_temperature 180(2)
_cell_measurement_theta_max 27.18
_cell_measurement_theta_min 3.20
_cell_volume 2347.1(13)
_computing_cell_refinement 'SAINT (Siemens, 1995)'
_computing_data_collection 'SMART (Siemens, 1994)'
_computing_data_reduction 'SAINT (Siemens, 1995)'
_computing_molecular_graphics 'SHELXTL (Sheldrick, 1997)'
_computing_publication_material 'SHELXTL (Sheldrick, 1997)'
_computing_structure_refinement 'SHELXL-97 (Sheldrick, 1997)'
_computing_structure_solution 'SHELXS-97 (Sheldrick, 1990)'
_diffrn_ambient_temperature 180(2)
_diffrn_detector_area_resol_mean 8.192
_diffrn_measured_fraction_theta_full 0.997
_diffrn_measured_fraction_theta_max 0.903
_diffrn_measurement_device_type 'Siemens SMART diffractometer'
_diffrn_measurement_method '\w scans'
_diffrn_radiation_monochromator graphite
_diffrn_radiation_source 'fine-focus sealed tube'
_diffrn_radiation_type MoK\a
_diffrn_radiation_wavelength 0.71073
_diffrn_reflns_av_R_equivalents 0.0554
_diffrn_reflns_av_sigmaI/netI 0.0896
_diffrn_reflns_limit_h_max 15
_diffrn_reflns_limit_h_min -15
_diffrn_reflns_limit_k_max 17
_diffrn_reflns_limit_k_min -18
_diffrn_reflns_limit_l_max 10
_diffrn_reflns_limit_l_min -19
_diffrn_reflns_number 14222
_diffrn_reflns_theta_full 25.00
_diffrn_reflns_theta_max 28.97
_diffrn_reflns_theta_min 2.03
_diffrn_standards_decay_% nil
_exptl_absorpt_coefficient_mu 0.216
_exptl_absorpt_correction_T_max 0.9829
_exptl_absorpt_correction_T_min 0.7213
_exptl_absorpt_correction_type multi-scan
_exptl_absorpt_process_details 'SADABS (Sheldrick, 1996)'
_exptl_crystal_colour colourless
_exptl_crystal_density_diffrn 1.406
_exptl_crystal_density_method 'not measured'
_exptl_crystal_description block
_exptl_crystal_F_000 1044
_exptl_crystal_size_max 0.40
_exptl_crystal_size_mid 0.16
_exptl_crystal_size_min 0.08
_refine_diff_density_max 0.335
_refine_diff_density_min -0.359
_refine_diff_density_rms 0.050
_refine_ls_extinction_coef 0.0034(7)
_refine_ls_extinction_expression Fc^*^=kFc[1+0.001xFc^2^\l^3^/sin(2\q)]^-1/4^
_refine_ls_extinction_method SHELXL
_refine_ls_goodness_of_fit_ref 0.894
_refine_ls_hydrogen_treatment mixed
_refine_ls_matrix_type full
_refine_ls_number_parameters 329
_refine_ls_number_reflns 5621
_refine_ls_number_restraints 20
_refine_ls_restrained_S_all 0.907
_refine_ls_R_factor_all 0.1275
_refine_ls_R_factor_gt 0.0524
_refine_ls_shift/su_max 0.001
_refine_ls_shift/su_mean 0.000
_refine_ls_structure_factor_coef Fsqd
_refine_ls_weighting_details 'calc w=1/[\s^2^(Fo^2^)+(0.0667P)^2^+0.0000P] where P=(Fo^2^+2Fc^2^)/3'
_refine_ls_weighting_scheme calc
_refine_ls_wR_factor_gt 0.1174
_refine_ls_wR_factor_ref 0.1403
_reflns_number_gt 2738
_reflns_number_total 5621
_reflns_threshold_expression >2sigma(I)
_cod_data_source_file ol062912xsi20061229_041259.cif
_cod_data_source_block ll1
_cod_depositor_comments
;
The following automatic conversions were performed:

'_symmetry_cell_setting' value 'Monoclinic' changed to 'monoclinic'
according to /home/saulius/struct/CIF-dictionaries/cif_core.dic
dictionary named 'cif_core.dic' version 2.4.1 from 2010-06-29.

Automatic conversion script
Id: cif_fix_values 1715 2011-07-08 13:25:40Z adriana 
;
_cod_original_sg_symbol_H-M P2(1)/c
_cod_database_code 1505285

loop_
_symmetry_equiv_pos_as_xyz
'x, y, z'
'-x, y+1/2, -z+1/2'
'-x, -y, -z'
'x, -y-1/2, z-1/2'

loop_
_atom_site_label
_atom_site_type_symbol
_atom_site_fract_x
_atom_site_fract_y
_atom_site_fract_z
_atom_site_U_iso_or_equiv
_atom_site_adp_type
_atom_site_occupancy
_atom_site_symmetry_multiplicity
_atom_site_calc_flag
_atom_site_refinement_flags
_atom_site_disorder_assembly
_atom_site_disorder_group
C201 C 0.1602(2) 0.43292(18) 0.56231(19) 0.0478(7) Uani 1 1 d . . .
H20A H 0.0913 0.4207 0.5927 0.057 Uiso 1 1 calc R . .
H20B H 0.2253 0.3942 0.5944 0.057 Uiso 1 1 calc R . .
O202 O 0.18954(14) 0.53051(11) 0.56910(12) 0.0448(5) Uani 1 1 d . . .
C203 C 0.2088(2) 0.56304(18) 0.66362(18) 0.0462(7) Uani 1 1 d . . .
H20F H 0.2691 0.5236 0.7012 0.055 Uiso 1 1 calc R . .
H20G H 0.1365 0.5569 0.6909 0.055 Uiso 1 1 calc R . .
C204 C 0.2466(2) 0.66377(17) 0.66758(18) 0.0421(6) Uani 1 1 d . . .
H20D H 0.1993 0.6999 0.6165 0.050 Uiso 1 1 calc R . .
H20E H 0.2347 0.6919 0.7282 0.050 Uiso 1 1 calc R . .
O205 O 0.36781(13) 0.67039(11) 0.65791(12) 0.0421(4) Uani 1 1 d . . .
C206 C 0.4137(2) 0.75998(17) 0.67074(17) 0.0371(6) Uani 1 1 d . . .
C207 C 0.3486(2) 0.84061(18) 0.67603(18) 0.0446(7) Uani 1 1 d . . .
H20C H 0.2667 0.8358 0.6705 0.054 Uiso 1 1 calc R . .
C208 C 0.4010(2) 0.92868(19) 0.68936(19) 0.0493(7) Uani 1 1 d . . .
H20H H 0.3549 0.9837 0.6923 0.059 Uiso 1 1 calc R . .
C209 C 0.5183(2) 0.93666(19) 0.69822(19) 0.0497(7) Uani 1 1 d . . .
H20I H 0.5539 0.9971 0.7085 0.060 Uiso 1 1 calc R . .
C210 C 0.5859(2) 0.85717(17) 0.69228(19) 0.0451(7) Uani 1 1 d . . .
H21G H 0.6677 0.8633 0.6985 0.054 Uiso 1 1 calc R . .
C211 C 0.5350(2) 0.76840(17) 0.67722(16) 0.0371(6) Uani 1 1 d . . .
O212 O 0.59591(13) 0.68641(11) 0.66893(12) 0.0429(4) Uani 1 1 d . . .
C213 C 0.7210(2) 0.69681(17) 0.68408(18) 0.0397(6) Uani 1 1 d . . .
H21C H 0.7476 0.7239 0.7471 0.048 Uiso 1 1 calc R . .
H21D H 0.7445 0.7404 0.6366 0.048 Uiso 1 1 calc R . .
C214 C 0.7750(2) 0.60174(17) 0.67631(18) 0.0439(6) Uani 1 1 d . . .
H21A H 0.8579 0.6048 0.7043 0.053 Uiso 1 1 calc R . .
H21B H 0.7368 0.5550 0.7126 0.053 Uiso 1 1 calc R . .
O215 O 0.76534(13) 0.57023(11) 0.58040(12) 0.0418(4) Uani 1 1 d . . .
C216 C 0.8649(2) 0.59255(18) 0.53925(19) 0.0459(7) Uani 1 1 d . . .
H21E H 0.9328 0.5564 0.5706 0.055 Uiso 1 1 calc R . .
H21F H 0.8827 0.6610 0.5465 0.055 Uiso 1 1 calc R . .
Cl1 Cl 0.00815(6) 0.36379(5) 0.79467(5) 0.0517(2) Uani 1 1 d D . .
O1 O 0.1134(2) 0.41221(16) 0.82537(18) 0.0925(8) Uani 1 1 d D A .
O2 O -0.0375(5) 0.3300(7) 0.8732(2) 0.123(3) Uani 0.831(15) 1 d P A 1
O3 O -0.0747(5) 0.4183(3) 0.7356(5) 0.1076(16) Uani 0.831(15) 1 d P A 1
O4 O 0.0384(5) 0.2850(4) 0.7409(6) 0.115(3) Uani 0.831(15) 1 d P A 1
O2A O -0.0619(11) 0.3887(14) 0.8636(11) 0.066(6) Uiso 0.169(15) 1 d PD A 2
O3A O -0.0470(16) 0.4068(12) 0.7106(9) 0.055(6) Uiso 0.169(15) 1 d PD A 2
O4A O 0.0123(11) 0.2703(9) 0.7878(13) 0.048(5) Uiso 0.169(15) 1 d PD A 2
N101 N 0.48490(17) 0.69806(14) 0.44022(15) 0.0397(5) Uani 1 1 d D . .
H101 H 0.5566(15) 0.7114(18) 0.4463(19) 0.060 Uiso 1 1 d D . .
C102 C 0.3984(2) 0.76588(17) 0.43257(16) 0.0374(6) Uani 1 1 d . . .
C103 C 0.4027(2) 0.86419(18) 0.43157(18) 0.0490(7) Uani 1 1 d . . .
H10A H 0.4740 0.8976 0.4367 0.059 Uiso 1 1 calc R . .
C104 C 0.2978(3) 0.91056(19) 0.4227(2) 0.0554(8) Uani 1 1 d . . .
H10B H 0.2965 0.9778 0.4208 0.066 Uiso 1 1 calc R . .
C105 C 0.1940(3) 0.8615(2) 0.4164(2) 0.0564(8) Uani 1 1 d . . .
H10C H 0.1237 0.8964 0.4103 0.068 Uiso 1 1 calc R . .
C106 C 0.1892(2) 0.76369(19) 0.41863(18) 0.0477(7) Uani 1 1 d . . .
H10E H 0.1179 0.7306 0.4151 0.057 Uiso 1 1 calc R . .
C107 C 0.2943(2) 0.71666(17) 0.42627(16) 0.0376(6) Uani 1 1 d . . .
N108 N 0.32371(18) 0.62143(14) 0.43044(14) 0.0392(5) Uani 1 1 d D . .
H108 H 0.277(2) 0.5738(16) 0.4355(19) 0.066(9) Uiso 1 1 d D . .
C109 C 0.4383(2) 0.61184(17) 0.43905(16) 0.0370(6) Uani 1 1 d . . .
C110 C 0.5032(2) 0.52139(16) 0.45149(17) 0.0395(6) Uani 1 1 d . . .
H11B H 0.5852 0.5327 0.4451 0.047 Uiso 1 1 calc R . .
H11A H 0.4701 0.4762 0.4020 0.047 Uiso 1 1 calc R . .
N01 N 0.7027(2) 0.80120(18) 0.4454(2) 0.0687(7) Uani 1 1 d . . .
C02 C 0.7770(3) 0.8504(2) 0.4408(2) 0.0563(8) Uani 1 1 d . . .
C03 C 0.8735(3) 0.9132(3) 0.4338(2) 0.0956(13) Uani 1 1 d . . .
H03C H 0.9204 0.9209 0.4959 0.115 Uiso 1 1 calc R . .
H03B H 0.8439 0.9751 0.4102 0.115 Uiso 1 1 calc R . .
H03A H 0.9214 0.8860 0.3904 0.115 Uiso 1 1 calc R . .

loop_
_atom_site_aniso_label
_atom_site_aniso_U_11
_atom_site_aniso_U_22
_atom_site_aniso_U_33
_atom_site_aniso_U_23
_atom_site_aniso_U_13
_atom_site_aniso_U_12
C201 0.0455(16) 0.0406(15) 0.0608(19) 0.0019(13) 0.0196(13) -0.0071(12)
O202 0.0493(11) 0.0412(10) 0.0454(11) -0.0019(9) 0.0120(8) -0.0081(8)
C203 0.0388(15) 0.0562(17) 0.0438(17) 0.0007(14) 0.0071(12) -0.0085(13)
C204 0.0325(14) 0.0536(16) 0.0422(15) -0.0083(12) 0.0125(11) -0.0043(12)
O205 0.0315(9) 0.0406(10) 0.0555(12) -0.0049(8) 0.0110(8) -0.0033(8)
C206 0.0334(13) 0.0399(14) 0.0384(14) -0.0064(12) 0.0068(11) -0.0038(11)
C207 0.0334(14) 0.0508(16) 0.0496(17) -0.0071(13) 0.0064(12) 0.0033(12)
C208 0.0486(17) 0.0452(16) 0.0547(18) -0.0112(14) 0.0101(13) 0.0090(13)
C209 0.0522(18) 0.0392(15) 0.0572(19) -0.0067(13) 0.0071(14) -0.0056(13)
C210 0.0360(14) 0.0442(15) 0.0548(17) -0.0054(13) 0.0061(12) -0.0035(12)
C211 0.0353(14) 0.0377(14) 0.0392(15) -0.0039(12) 0.0085(11) 0.0028(11)
O212 0.0274(9) 0.0398(9) 0.0618(12) -0.0071(9) 0.0082(8) -0.0026(7)
C213 0.0313(13) 0.0417(14) 0.0459(15) -0.0032(12) 0.0055(11) -0.0043(11)
C214 0.0374(15) 0.0489(16) 0.0452(16) 0.0034(13) 0.0059(12) 0.0001(12)
O215 0.0324(9) 0.0438(10) 0.0504(11) -0.0058(9) 0.0104(8) -0.0054(8)
C216 0.0356(14) 0.0428(15) 0.0614(19) -0.0044(14) 0.0146(13) -0.0081(12)
Cl1 0.0406(4) 0.0498(4) 0.0636(5) 0.0057(4) 0.0049(3) -0.0025(3)
O1 0.0716(15) 0.0962(18) 0.1079(19) -0.0007(15) 0.0085(13) -0.0465(13)
O2 0.094(3) 0.191(7) 0.084(2) 0.046(3) 0.0142(19) -0.073(4)
O3 0.104(3) 0.092(3) 0.119(4) 0.021(2) -0.006(3) 0.057(2)
O4 0.096(3) 0.116(3) 0.117(5) -0.052(3) -0.029(3) 0.053(2)
N101 0.0300(11) 0.0364(12) 0.0524(14) 0.0032(10) 0.0050(10) -0.0052(10)
C102 0.0371(14) 0.0390(14) 0.0363(15) 0.0027(11) 0.0066(11) 0.0012(11)
C103 0.0516(17) 0.0378(15) 0.0579(18) 0.0039(13) 0.0095(14) -0.0044(13)
C104 0.066(2) 0.0414(16) 0.061(2) 0.0042(14) 0.0159(15) 0.0077(15)
C105 0.0518(18) 0.0562(18) 0.063(2) 0.0109(16) 0.0149(15) 0.0175(15)
C106 0.0363(15) 0.0544(17) 0.0535(18) 0.0033(14) 0.0103(13) 0.0024(13)
C107 0.0368(14) 0.0378(14) 0.0383(15) 0.0031(12) 0.0064(11) -0.0002(11)
N108 0.0348(12) 0.0369(13) 0.0462(13) 0.0022(10) 0.0074(10) -0.0046(10)
C109 0.0343(14) 0.0416(14) 0.0348(14) 0.0020(11) 0.0048(11) -0.0031(11)
C110 0.0337(13) 0.0379(14) 0.0472(16) 0.0030(12) 0.0069(12) 0.0009(11)
N01 0.0520(16) 0.0691(17) 0.085(2) 0.0049(15) 0.0093(14) -0.0128(14)
C02 0.0461(18) 0.067(2) 0.0550(19) 0.0042(16) 0.0043(15) -0.0025(16)
C03 0.066(2) 0.152(4) 0.066(2) 0.014(2) 0.0018(18) -0.052(2)

loop_
_atom_type_symbol
_atom_type_description
_atom_type_scat_dispersion_real
_atom_type_scat_dispersion_imag
_atom_type_scat_source
C C 0.0033 0.0016 'International Tables Vol C Tables 4.2.6.8 and 6.1.1.4'
H H 0.0000 0.0000 'International Tables Vol C Tables 4.2.6.8 and 6.1.1.4'
O O 0.0106 0.0060 'International Tables Vol C Tables 4.2.6.8 and 6.1.1.4'
Cl Cl 0.1484 0.1585 'International Tables Vol C Tables 4.2.6.8 and 6.1.1.4'
N N 0.0061 0.0033 'International Tables Vol C Tables 4.2.6.8 and 6.1.1.4'

loop_
_geom_angle_atom_site_label_1
_geom_angle_atom_site_label_2
_geom_angle_atom_site_label_3
_geom_angle
_geom_angle_site_symmetry_1
_geom_angle_site_symmetry_3
O202 C201 C216 108.0(2) . 3_666
O202 C201 H20A 110.1 . .
C216 C201 H20A 110.1 3_666 .
O202 C201 H20B 110.1 . .
C216 C201 H20B 110.1 3_666 .
H20A C201 H20B 108.4 . .
C201 O202 C203 112.31(19) . .
O202 C203 C204 110.3(2) . .
O202 C203 H20F 109.6 . .
C204 C203 H20F 109.6 . .
O202 C203 H20G 109.6 . .
C204 C203 H20G 109.6 . .
H20F C203 H20G 108.1 . .
O205 C204 C203 110.3(2) . .
O205 C204 H20D 109.6 . .
C203 C204 H20D 109.6 . .
O205 C204 H20E 109.6 . .
C203 C204 H20E 109.6 . .
H20D C204 H20E 108.1 . .
C206 O205 C204 114.42(18) . .
O205 C206 C207 124.0(2) . .
O205 C206 C211 117.0(2) . .
C207 C206 C211 119.0(2) . .
C206 C207 C208 120.8(2) . .
C206 C207 H20C 119.6 . .
C208 C207 H20C 119.6 . .
C209 C208 C207 120.3(2) . .
C209 C208 H20H 119.9 . .
C207 C208 H20H 119.9 . .
C208 C209 C210 120.2(2) . .
C208 C209 H20I 119.9 . .
C210 C209 H20I 119.9 . .
C209 C210 C211 120.5(2) . .
C209 C210 H21G 119.8 . .
C211 C210 H21G 119.8 . .
O212 C211 C210 123.9(2) . .
O212 C211 C206 116.9(2) . .
C210 C211 C206 119.2(2) . .
C211 O212 C213 115.17(17) . .
O212 C213 C214 108.95(19) . .
O212 C213 H21C 109.9 . .
C214 C213 H21C 109.9 . .
O212 C213 H21D 109.9 . .
C214 C213 H21D 109.9 . .
H21C C213 H21D 108.3 . .
O215 C214 C213 112.3(2) . .
O215 C214 H21A 109.1 . .
C213 C214 H21A 109.1 . .
O215 C214 H21B 109.1 . .
C213 C214 H21B 109.1 . .
H21A C214 H21B 107.9 . .
C216 O215 C214 112.74(17) . .
O215 C216 C201 107.96(19) . 3_666
O215 C216 H21E 110.1 . .
C201 C216 H21E 110.1 3_666 .
O215 C216 H21F 110.1 . .
C201 C216 H21F 110.1 3_666 .
H21E C216 H21F 108.4 . .
O4A Cl1 O2 75.2(6) . .
O4A Cl1 O3 121.8(7) . .
O2 Cl1 O3 111.1(3) . .
O4A Cl1 O1 117.7(6) . .
O2 Cl1 O1 109.42(18) . .
O3 Cl1 O1 113.9(2) . .
O4A Cl1 O3A 112.3(8) . .
O2 Cl1 O3A 130.8(7) . .
O3 Cl1 O3A 22.2(7) . .
O1 Cl1 O3A 108.5(6) . .
O4A Cl1 O2A 109.2(7) . .
O2 Cl1 O2A 36.2(6) . .
O3 Cl1 O2A 82.7(6) . .
O1 Cl1 O2A 103.2(6) . .
O3A Cl1 O2A 104.9(7) . .
O4A Cl1 O4 33.9(5) . .
O2 Cl1 O4 109.2(3) . .
O3 Cl1 O4 107.5(2) . .
O1 Cl1 O4 105.6(3) . .
O3A Cl1 O4 89.3(7) . .
O2A Cl1 O4 141.8(6) . .
C109 N101 C102 109.8(2) . .
C109 N101 H101 126.7(19) . .
C102 N101 H101 123.4(19) . .
N101 C102 C103 131.7(2) . .
N101 C102 C107 106.3(2) . .
C103 C102 C107 122.1(2) . .
C104 C103 C102 116.3(2) . .
C104 C103 H10A 121.9 . .
C102 C103 H10A 121.9 . .
C103 C104 C105 121.7(3) . .
C103 C104 H10B 119.2 . .
C105 C104 H10B 119.2 . .
C106 C105 C104 122.4(3) . .
C106 C105 H10C 118.8 . .
C104 C105 H10C 118.8 . .
C105 C106 C107 116.3(2) . .
C105 C106 H10E 121.9 . .
C107 C106 H10E 121.9 . .
C106 C107 N108 132.8(2) . .
C106 C107 C102 121.4(2) . .
N108 C107 C102 105.8(2) . .
C109 N108 C107 110.0(2) . .
C109 N108 H108 123.2(19) . .
C107 N108 H108 126.2(19) . .
N101 C109 N108 108.1(2) . .
N101 C109 C110 125.9(2) . .
N108 C109 C110 125.9(2) . .
C109 C110 C110 110.6(2) . 3_666
C109 C110 H11B 109.5 . .
C110 C110 H11B 109.5 3_666 .
C109 C110 H11A 109.5 . .
C110 C110 H11A 109.5 3_666 .
H11B C110 H11A 108.1 . .
N01 C02 C03 179.2(4) . .
C02 C03 H03C 109.5 . .
C02 C03 H03B 109.5 . .
H03C C03 H03B 109.5 . .
C02 C03 H03A 109.5 . .
H03C C03 H03A 109.5 . .
H03B C03 H03A 109.5 . .

loop_
_geom_bond_atom_site_label_1
_geom_bond_atom_site_label_2
_geom_bond_distance
_geom_bond_site_symmetry_2
C201 O202 1.419(3) .
C201 C216 1.491(3) 3_666
C201 H20A 0.9900 .
C201 H20B 0.9900 .
O202 C203 1.422(3) .
C203 C204 1.487(3) .
C203 H20F 0.9900 .
C203 H20G 0.9900 .
C204 O205 1.447(3) .
C204 H20D 0.9900 .
C204 H20E 0.9900 .
O205 C206 1.375(3) .
C206 C207 1.378(3) .
C206 C211 1.409(3) .
C207 C208 1.386(4) .
C207 H20C 0.9500 .
C208 C209 1.360(4) .
C208 H20H 0.9500 .
C209 C210 1.382(4) .
C209 H20I 0.9500 .
C210 C211 1.389(3) .
C210 H21G 0.9500 .
C211 O212 1.374(3) .
O212 C213 1.451(3) .
C213 C214 1.494(3) .
C213 H21C 0.9900 .
C213 H21D 0.9900 .
C214 O215 1.440(3) .
C214 H21A 0.9900 .
C214 H21B 0.9900 .
O215 C216 1.422(3) .
C216 C201 1.491(3) 3_666
C216 H21E 0.9900 .
C216 H21F 0.9900 .
Cl1 O4A 1.325(13) .
Cl1 O2 1.408(3) .
Cl1 O3 1.412(3) .
Cl1 O1 1.415(2) .
Cl1 O3A 1.417(14) .
Cl1 O2A 1.427(13) .
Cl1 O4 1.431(4) .
N101 C109 1.332(3) .
N101 C102 1.383(3) .
N101 H101 0.849(17) .
C102 C103 1.388(3) .
C102 C107 1.392(3) .
C103 C104 1.378(4) .
C103 H10A 0.9500 .
C104 C105 1.386(4) .
C104 H10B 0.9500 .
C105 C106 1.382(4) .
C105 H10C 0.9500 .
C106 C107 1.384(3) .
C106 H10E 0.9500 .
C107 N108 1.386(3) .
N108 C109 1.332(3) .
N108 H108 0.879(17) .
C109 C110 1.481(3) .
C110 C110 1.536(5) 3_666
C110 H11B 0.9900 .
C110 H11A 0.9900 .
N01 C02 1.121(3) .
C02 C03 1.450(4) .
C03 H03C 0.9800 .
C03 H03B 0.9800 .
C03 H03A 0.9800 .

loop_
_geom_hbond_atom_site_label_D
_geom_hbond_atom_site_label_H
_geom_hbond_atom_site_label_A
_geom_hbond_distance_DH
_geom_hbond_distance_HA
_geom_hbond_distance_DA
_geom_hbond_angle_DHA
_geom_hbond_site_symmetry_A
N101 H101 N01 0.849(17) 2.128(19) 2.922(3) 156(2) .
N108 H108 O202 0.879(17) 2.39(3) 3.014(3) 128(2) .
C110 H11B O215 0.99 2.69 3.394(3) 128.5 .
N108 H108 O215 0.879(17) 2.09(2) 2.893(3) 151(3) 3_666
C110 H11A O212 0.99 2.58 3.510(3) 156.6 3_666
C110 H11A O215 0.99 2.88 3.357(3) 110.7 3_666
C110 H11B O202 0.99 2.82 3.721(3) 152.3 3_666
C106 H10E O4 0.95 2.67 3.303(4) 124.2 3_566
